data_4063091
_journal_name_full Organometallics
_journal_year 2004
_chemical_formula_sum 'C55 H96 B20 Li2 O6 Si2 Yb'
_chemical_formula_weight 1312.62
_space_group_IT_number 60
_symmetry_cell_setting orthorhombic
_symmetry_space_group_name_Hall '-P 2n 2ab'
_symmetry_space_group_name_H-M 'P b c n'
_cell_angle_alpha 90.00
_cell_angle_beta 90.00
_cell_angle_gamma 90.00
_cell_formula_units_Z 4
_cell_length_a 15.9459(5)
_cell_length_b 19.1290(7)
_cell_length_c 22.9692(8)
_cell_measurement_temperature 293(2)
_cell_volume 7006.3(4)
_diffrn_ambient_temperature 293(2)
_exptl_crystal_density_diffrn 1.244
_cod_database_code 4063091

loop_
_symmetry_equiv_pos_as_xyz
'x, y, z'
'-x+1/2, -y+1/2, z+1/2'
'-x, y, -z+1/2'
'x+1/2, -y+1/2, -z'
'-x, -y, -z'
'x-1/2, y-1/2, -z-1/2'
'x, -y, z-1/2'
'-x-1/2, y-1/2, z'

loop_
_atom_site_label
_atom_site_type_symbol
_atom_site_fract_x
_atom_site_fract_y
_atom_site_fract_z
_atom_site_U_iso_or_equiv
_atom_site_adp_type
_atom_site_occupancy
_atom_site_symmetry_multiplicity
_atom_site_calc_flag
_atom_site_refinement_flags
_atom_site_disorder_assembly
_atom_site_disorder_group
Yb1 Yb 0.0000 0.835204(12) 0.2500 0.04454(9) Uani 1 2 d S . .
Si1 Si -0.00659(8) 0.89563(6) 0.40887(5) 0.0566(3) Uani 1 1 d . . .
C1 C 0.1071(3) 0.9216(2) 0.30139(16) 0.0565(11) Uani 1 1 d . . .
C2 C 0.0864(2) 0.9407(2) 0.37352(15) 0.0524(11) Uani 1 1 d . . .
C3 C -0.0915(3) 0.9609(2) 0.4198(2) 0.0783(15) Uani 1 1 d . . .
H3A H -0.1388 0.9387 0.4378 0.117 Uiso 1 1 calc R . .
H3B H -0.1080 0.9799 0.3828 0.117 Uiso 1 1 calc R . .
H3C H -0.0715 0.9980 0.4444 0.117 Uiso 1 1 calc R . .
C4 C 0.0294(3) 0.8633(3) 0.48114(18) 0.0852(17) Uani 1 1 d . . .
H4A H -0.0161 0.8400 0.5004 0.128 Uiso 1 1 calc R . .
H4B H 0.0478 0.9021 0.5044 0.128 Uiso 1 1 calc R . .
H4C H 0.0750 0.8312 0.4758 0.128 Uiso 1 1 calc R . .
C11 C -0.0460(3) 0.8239(2) 0.36374(16) 0.0490(10) Uani 1 1 d . . .
C12 C -0.1212(2) 0.8223(2) 0.33007(15) 0.0486(10) Uani 1 1 d . . .
H12A H -0.1580 0.8598 0.3262 0.058 Uiso 1 1 calc R . .
C13 C -0.1327(3) 0.7565(2) 0.30332(16) 0.0535(11) Uani 1 1 d . . .
C14 C -0.0472(4) 0.6423(3) 0.3122(2) 0.0759(14) Uani 1 1 d . . .
H14A H -0.0820 0.6151 0.2889 0.091 Uiso 1 1 calc R . .
C15 C 0.0217(4) 0.6139(3) 0.3379(3) 0.0897(19) Uani 1 1 d . . .
H15A H 0.0332 0.5668 0.3322 0.108 Uiso 1 1 calc R . .
C16 C 0.0755(4) 0.6533(3) 0.3725(2) 0.0863(17) Uani 1 1 d . . .
H16A H 0.1228 0.6324 0.3885 0.104 Uiso 1 1 calc R . .
C17 C 0.0598(3) 0.7219(3) 0.38303(19) 0.0720(14) Uani 1 1 d . . .
H17A H 0.0957 0.7474 0.4069 0.086 Uiso 1 1 calc R . .
C18 C -0.0111(3) 0.7547(2) 0.35789(16) 0.0537(11) Uani 1 1 d . . .
C19 C -0.0648(3) 0.7137(2) 0.32146(17) 0.0539(11) Uani 1 1 d . . .
C20 C -0.2063(3) 0.7327(3) 0.26805(18) 0.0707(14) Uani 1 1 d . . .
H20A H -0.1860 0.7107 0.2327 0.085 Uiso 1 1 calc R . .
H20B H -0.2391 0.7732 0.2568 0.085 Uiso 1 1 calc R . .
C21 C -0.2625(3) 0.6819(3) 0.2997(2) 0.0836(16) Uani 1 1 d . . .
H21A H -0.3102 0.6697 0.2755 0.100 Uiso 1 1 calc R . .
H21B H -0.2319 0.6394 0.3088 0.100 Uiso 1 1 calc R . .
C22 C -0.3551(5) 0.6735(4) 0.3802(3) 0.187(4) Uani 1 1 d . . .
H22A H -0.3829 0.6448 0.3518 0.280 Uiso 1 1 calc R . .
H22B H -0.3951 0.7041 0.3982 0.280 Uiso 1 1 calc R . .
H22C H -0.3301 0.6442 0.4094 0.280 Uiso 1 1 calc R . .
O1 O -0.1895(3) 0.7340(3) 0.46693(18) 0.1313(17) Uani 1 1 d D . .
C31 C -0.1880(6) 0.7570(5) 0.5248(4) 0.209(5) Uani 1 1 d D . .
H31A H -0.2431 0.7519 0.5423 0.251 Uiso 1 1 calc R . .
H31B H -0.1721 0.8059 0.5265 0.251 Uiso 1 1 calc R . .
C32 C -0.1271(10) 0.7143(7) 0.5558(5) 0.313(11) Uani 1 1 d D . .
H32A H -0.1526 0.6922 0.5894 0.376 Uiso 1 1 calc R . .
H32B H -0.0801 0.7425 0.5687 0.376 Uiso 1 1 calc R . .
C33 C -0.0996(9) 0.6616(9) 0.5132(6) 0.335(13) Uani 1 1 d D . .
H33A H -0.0423 0.6705 0.5011 0.402 Uiso 1 1 calc R . .
H33B H -0.1025 0.6151 0.5300 0.402 Uiso 1 1 calc R . .
C34 C -0.1547(8) 0.6672(5) 0.4654(4) 0.224(6) Uani 1 1 d D . .
H34A H -0.1244 0.6602 0.4292 0.269 Uiso 1 1 calc R . .
H34B H -0.1985 0.6321 0.4681 0.269 Uiso 1 1 calc R . .
O2 O -0.2973(3) 0.8565(2) 0.41400(19) 0.1083(14) Uani 1 1 d D . .
C41 C -0.3241(7) 0.8838(6) 0.4679(3) 0.216(5) Uani 1 1 d D . .
H41A H -0.2762 0.8944 0.4924 0.260 Uiso 1 1 calc R . .
H41B H -0.3593 0.8501 0.4879 0.260 Uiso 1 1 calc R . .
C42 C -0.3716(9) 0.9475(7) 0.4555(6) 0.299(8) Uani 1 1 d D . .
H42A H -0.4254 0.9463 0.4751 0.358 Uiso 1 1 calc R . .
H42B H -0.3409 0.9883 0.4687 0.358 Uiso 1 1 calc R . .
C43 C -0.3827(11) 0.9499(7) 0.3963(5) 0.326(10) Uani 1 1 d D . .
H43A H -0.3600 0.9931 0.3808 0.391 Uiso 1 1 calc R . .
H43B H -0.4420 0.9480 0.3870 0.391 Uiso 1 1 calc R . .
C44 C -0.3405(6) 0.8916(7) 0.3714(3) 0.223(6) Uani 1 1 d D . .
H44A H -0.3808 0.8605 0.3533 0.267 Uiso 1 1 calc R . .
H44B H -0.3018 0.9075 0.3416 0.267 Uiso 1 1 calc R . .
C51 C -0.5000 0.8696(6) 0.2500 0.152(5) Uani 1 2 d S . .
C52 C -0.4419(5) 0.8311(5) 0.2159(4) 0.132(3) Uani 1 1 d . . .
H52A H -0.4011 0.8536 0.1939 0.159 Uiso 1 1 calc R . .
C53 C -0.4479(6) 0.7609(6) 0.2164(5) 0.177(4) Uani 1 1 d . . .
H53A H -0.4130 0.7361 0.1914 0.212 Uiso 1 1 calc R . .
C54 C -0.5000 0.7237(9) 0.2500 0.182(6) Uani 1 2 d S . .
H54A H -0.5000 0.6751 0.2500 0.219 Uiso 1 2 calc SR . .
C55 C -0.5000 0.9385(7) 0.2500 0.257(10) Uani 1 2 d S . .
H55A H -0.4567 0.9552 0.2246 0.385 Uiso 0.50 1 calc PR . .
H55B H -0.4899 0.9552 0.2888 0.385 Uiso 0.50 1 calc PR . .
H55C H -0.5534 0.9552 0.2367 0.385 Uiso 0.50 1 calc PR . .
B3 B 0.0659(4) 1.0006(3) 0.3213(2) 0.0715(15) Uani 1 1 d . . .
H3 H 0.0019 1.0157 0.3086 0.086 Uiso 1 1 calc R . .
B4 B 0.1484(4) 0.9952(3) 0.2711(2) 0.0714(16) Uani 1 1 d . . .
H4 H 0.1392 1.0079 0.2248 0.086 Uiso 1 1 calc R . .
B5 B 0.2131(3) 0.9288(3) 0.2921(2) 0.0690(16) Uani 1 1 d . . .
H5 H 0.2471 0.8968 0.2601 0.083 Uiso 1 1 calc R . .
B6 B 0.1726(3) 0.8923(3) 0.3561(2) 0.0671(15) Uani 1 1 d . . .
H6 H 0.1788 0.8363 0.3662 0.081 Uiso 1 1 calc R . .
B7 B 0.1107(4) 1.0248(3) 0.3895(3) 0.0815(19) Uani 1 1 d . . .
H7 H 0.0761 1.0565 0.4215 0.098 Uiso 1 1 calc R . .
B8 B 0.1505(4) 1.0617(3) 0.3247(3) 0.095(2) Uani 1 1 d . . .
H8 H 0.1423 1.1173 0.3141 0.114 Uiso 1 1 calc R . .
B9 B 0.2432(4) 1.0156(3) 0.3064(2) 0.0789(18) Uani 1 1 d . . .
H9 H 0.2960 1.0409 0.2839 0.095 Uiso 1 1 calc R . .
B10 B 0.2582(4) 0.9518(4) 0.3605(2) 0.0815(19) Uani 1 1 d . . .
H10 H 0.3214 0.9349 0.3734 0.098 Uiso 1 1 calc R . .
B11 B 0.1765(4) 0.9582(4) 0.4109(2) 0.0798(19) Uani 1 1 d . . .
H11 H 0.1856 0.9452 0.4572 0.096 Uiso 1 1 calc R . .
B12 B 0.2189(4) 1.0331(4) 0.3810(3) 0.097(2) Uani 1 1 d . . .
H12 H 0.2560 1.0700 0.4072 0.117 Uiso 1 1 calc R . .
O3 O -0.2904(2) 0.7146(2) 0.35191(14) 0.0964(12) Uani 1 1 d . . .
Li1 Li -0.2226(6) 0.7797(5) 0.3964(3) 0.085(3) Uani 1 1 d . . .

loop_
_atom_site_aniso_label
_atom_site_aniso_U_11
_atom_site_aniso_U_22
_atom_site_aniso_U_33
_atom_site_aniso_U_23
_atom_site_aniso_U_13
_atom_site_aniso_U_12
Yb1 0.04821(14) 0.05069(14) 0.03471(11) 0.000 0.00264(15) 0.000
Si1 0.0650(8) 0.0614(7) 0.0435(5) -0.0080(5) 0.0057(7) -0.0085(8)
C1 0.057(3) 0.071(3) 0.041(2) -0.008(2) 0.002(2) -0.009(2)
C2 0.057(3) 0.060(3) 0.040(2) -0.009(2) -0.002(2) -0.007(2)
C3 0.083(4) 0.072(4) 0.080(3) -0.023(3) 0.017(3) 0.004(3)
C4 0.101(4) 0.106(4) 0.048(3) 0.004(3) -0.002(2) -0.030(3)
C11 0.051(3) 0.056(3) 0.040(2) 0.001(2) 0.0056(19) -0.006(2)
C12 0.052(3) 0.052(3) 0.042(2) 0.0039(19) 0.0090(19) 0.002(2)
C13 0.061(3) 0.058(3) 0.041(2) -0.002(2) 0.006(2) -0.010(2)
C14 0.094(4) 0.062(4) 0.072(3) -0.006(3) 0.016(3) -0.008(3)
C15 0.115(6) 0.057(3) 0.097(4) 0.006(3) 0.024(4) 0.014(3)
C16 0.095(4) 0.080(5) 0.084(4) 0.012(3) 0.004(3) 0.025(4)
C17 0.078(4) 0.075(4) 0.062(3) 0.008(3) -0.008(3) 0.005(3)
C18 0.062(3) 0.056(3) 0.043(2) 0.0062(18) 0.009(2) -0.003(3)
C19 0.063(3) 0.050(3) 0.049(2) 0.000(2) 0.012(2) -0.005(2)
C20 0.078(3) 0.082(4) 0.053(3) -0.010(2) 0.003(2) -0.016(3)
C21 0.083(4) 0.091(4) 0.077(3) -0.015(3) 0.000(3) -0.035(3)
C22 0.177(8) 0.250(10) 0.134(6) -0.014(6) 0.070(6) -0.134(7)
O1 0.157(4) 0.166(5) 0.070(3) 0.026(3) 0.017(3) -0.005(4)
C31 0.258(12) 0.275(14) 0.093(6) 0.027(7) -0.013(7) -0.063(10)
C32 0.39(2) 0.34(2) 0.206(13) 0.193(14) -0.150(15) -0.172(17)
C33 0.243(15) 0.55(3) 0.206(15) 0.191(18) 0.010(13) 0.129(18)
C34 0.275(14) 0.238(13) 0.159(9) 0.089(9) 0.084(9) 0.113(11)
O2 0.101(3) 0.142(4) 0.083(3) -0.022(3) 0.017(2) 0.013(3)
C41 0.268(13) 0.256(13) 0.125(7) -0.058(8) 0.052(8) 0.060(11)
C42 0.326(17) 0.284(17) 0.286(16) -0.116(15) -0.027(15) 0.185(13)
C43 0.45(2) 0.327(19) 0.200(13) 0.000(13) -0.029(16) 0.241(17)
C44 0.208(10) 0.339(16) 0.122(7) -0.012(9) -0.011(7) 0.166(11)
C51 0.205(15) 0.093(8) 0.158(12) 0.000 -0.107(12) 0.000
C52 0.115(7) 0.140(8) 0.141(7) 0.002(6) -0.005(6) -0.008(6)
C53 0.143(9) 0.156(10) 0.232(11) 0.047(9) 0.016(8) 0.008(8)
C54 0.160(13) 0.139(13) 0.248(18) 0.000 0.032(11) 0.000
C55 0.38(3) 0.107(11) 0.279(19) 0.000 -0.142(16) 0.000
B3 0.066(4) 0.080(4) 0.069(3) 0.013(3) 0.004(3) 0.005(3)
B4 0.076(4) 0.087(4) 0.052(3) 0.005(3) 0.006(3) -0.012(4)
B5 0.059(3) 0.086(4) 0.062(3) -0.009(3) 0.005(3) -0.012(3)
B6 0.063(4) 0.069(4) 0.070(3) 0.003(3) 0.004(3) 0.001(3)
B7 0.102(5) 0.068(4) 0.075(4) -0.020(3) 0.022(4) -0.021(4)
B8 0.106(5) 0.060(4) 0.119(5) 0.011(4) 0.028(5) -0.017(4)
B9 0.075(4) 0.091(5) 0.071(4) -0.002(3) 0.006(3) -0.027(4)
B10 0.058(4) 0.117(6) 0.069(4) -0.001(4) -0.005(3) -0.006(4)
B11 0.070(4) 0.116(6) 0.053(3) -0.007(3) -0.007(3) -0.026(4)
B12 0.103(5) 0.109(6) 0.080(4) -0.024(4) 0.009(4) -0.052(5)
O3 0.096(3) 0.117(3) 0.076(2) -0.016(2) 0.027(2) -0.045(2)
Li1 0.099(7) 0.103(7) 0.055(5) -0.005(5) 0.014(4) -0.023(6)

loop_
_geom_bond_atom_site_label_1
_geom_bond_atom_site_label_2
_geom_bond_distance
_geom_bond_site_symmetry_2
_geom_bond_publ_flag
Yb1 C1 2.654(4) . ?
Yb1 C1 2.654(4) 3 ?
Yb1 C12 2.679(4) 3 ?
Yb1 C11 2.722(4) . ?
Yb1 C11 2.722(4) 3 ?
Yb1 C13 2.871(4) 3 ?
Yb1 C13 2.871(4) . ?
Yb1 C18 2.923(4) 3 ?
Yb1 C18 2.923(4) . ?
Yb1 C19 3.028(4) 3 ?
Yb1 C19 3.028(4) . ?
Si1 C11 1.831(4) . ?
Si1 C3 1.859(5) . ?
Si1 C4 1.862(4) . ?
Si1 C2 1.898(4) . ?
C1 B4 1.704(7) . ?
C1 B3 1.709(7) . ?
C1 B5 1.709(6) . ?
C1 B6 1.727(7) . ?
C1 C2 1.728(5) . ?
C2 B3 1.691(6) . ?
C2 B7 1.696(7) . ?
C2 B6 1.705(7) . ?
C2 B11 1.707(6) . ?
C11 C12 1.428(5) . ?
C11 C18 1.443(5) . ?
C12 C13 1.413(5) . ?
C13 C19 1.420(6) . ?
C13 C20 1.497(5) . ?
C13 Li1 2.611(9) . ?
C14 C15 1.360(7) . ?
C14 C19 1.410(6) . ?
C15 C16 1.391(7) . ?
C16 C17 1.357(6) . ?
C17 C18 1.416(6) . ?
C18 C19 1.432(5) . ?
C20 C21 1.509(6) . ?
C21 O3 1.423(5) . ?
C22 O3 1.452(6) . ?
O1 C34 1.393(7) . ?
O1 C31 1.400(7) . ?
O1 Li1 1.916(9) . ?
C31 C32 1.455(10) . ?
C32 C33 1.472(12) . ?
C33 C34 1.411(10) . ?
O2 C44 1.372(7) . ?
O2 C41 1.410(7) . ?
O2 Li1 1.933(11) . ?
C41 C42 1.462(10) . ?
C42 C43 1.371(11) . ?
C43 C44 1.423(10) . ?
C51 C55 1.318(15) . ?
C51 C52 1.420(10) 3_455 ?
C51 C52 1.420(10) . ?
C52 C53 1.347(11) . ?
C53 C54 1.337(10) . ?
C54 C53 1.337(10) 3_455 ?
B3 B4 1.752(7) . ?
B3 B7 1.784(8) . ?
B3 B8 1.786(8) . ?
B4 B5 1.707(8) . ?
B4 B9 1.759(8) . ?
B4 B8 1.771(8) . ?
B5 B6 1.751(7) . ?
B5 B9 1.759(8) . ?
B5 B10 1.781(7) . ?
B6 B10 1.779(8) . ?
B6 B11 1.783(8) . ?
B7 B11 1.723(9) . ?
B7 B12 1.744(9) . ?
B7 B8 1.764(8) . ?
B8 B9 1.773(9) . ?
B8 B12 1.777(9) . ?
B9 B10 1.758(8) . ?
B9 B12 1.789(8) . ?
B10 B12 1.742(9) . ?
B10 B11 1.748(8) . ?
B11 B12 1.728(9) . ?
O3 Li1 1.940(9) . ?
